data_7202902
loop_
_publ_author_name
'Giraud, Marion'
'L\'eaustic, Anne'
'Guillot, R\'egis'
'Yu, Pei'
'Lacroix, Pascal G.'
'Nakatani, Keitaro'
'Pansu, Robert'
'Maurel, Fran\,cois'

_publ_section_title
;
 Dithiazolylethene-based molecular switches for nonlinear optical
 properties and fluorescence: synthesis, crystal structure and ligating
 properties
;
_journal_issue 41
_journal_name_full 'Journal of Materials Chemistry'
_journal_page_first 4414
_journal_paper_doi 10.1039/b704806h
_journal_volume 17
_journal_year 2007
_chemical_formula_moiety 'C25 H16 F6 N4 O3 S2'
_chemical_formula_sum 'C25 H16 F6 N4 O3 S2'
_chemical_formula_weight 598.54
_chemical_name_common
;
1-(5-ethoxy-2-(4-nitrophenyl)thiazoyl)-2-(4-methyl-2-(2-
pyridyl)thiazoyl) perfluorocyclopentene
;
_chemical_name_systematic
;
1-[5-ethoxy-2-(4-nitrophenyl)thiazoyl]-2-[4-methyl-2-(2-pyridyl)thiazoyl]
perfluorocyclopentene
;
_space_group_IT_number 14
_symmetry_cell_setting monoclinic
_symmetry_Int_Tables_number 14
_symmetry_space_group_name_Hall '-P 2ybc'
_symmetry_space_group_name_H-M 'P 1 21/c 1'
_atom_sites_solution_hydrogens geom
_atom_sites_solution_primary direct
_atom_sites_solution_secondary difmap
_audit_creation_method SHELXL-97
_cell_angle_alpha 90.00
_cell_angle_beta 92.789(4)
_cell_angle_gamma 90.00
_cell_formula_units_Z 4
_cell_length_a 7.9782(7)
_cell_length_b 12.8551(10)
_cell_length_c 23.714(2)
_cell_measurement_reflns_used 5507
_cell_measurement_temperature 100(1)
_cell_measurement_theta_max 29.90
_cell_measurement_theta_min 2.56
_cell_volume 2429.2(4)
_computing_cell_refinement 'Bruker SMART'
_computing_data_collection 'Bruker SMART'
_computing_data_reduction 'Bruker SAINT'
_computing_molecular_graphics 'Bruker SHELXTL'
_computing_publication_material 'Bruker SHELXTL'
_computing_structure_refinement 'Bruker SHELXTL'
_computing_structure_solution 'Bruker SHELXTL'
_diffrn_ambient_temperature 100(1)
_diffrn_measured_fraction_theta_full 0.996
_diffrn_measured_fraction_theta_max 0.923
_diffrn_measurement_device_type 'CCD area detector'
_diffrn_measurement_method 'phi and omega scans'
_diffrn_radiation_monochromator graphite
_diffrn_radiation_probe x-ray
_diffrn_radiation_type MoK\a
_diffrn_radiation_wavelength 0.71073
_diffrn_reflns_av_R_equivalents 0.0276
_diffrn_reflns_av_sigmaI/netI 0.0331
_diffrn_reflns_limit_h_max 11
_diffrn_reflns_limit_h_min -11
_diffrn_reflns_limit_k_max 18
_diffrn_reflns_limit_k_min -18
_diffrn_reflns_limit_l_max 33
_diffrn_reflns_limit_l_min -33
_diffrn_reflns_number 20728
_diffrn_reflns_theta_full 25
_diffrn_reflns_theta_max 30.03
_diffrn_reflns_theta_min 1.72
_diffrn_source 'fine-focus sealed tube'
_diffrn_source_type 'X8 apex Bruker ICMMO'
_exptl_absorpt_coefficient_mu 0.304
_exptl_absorpt_correction_T_max 0.984
_exptl_absorpt_correction_T_min 0.928
_exptl_absorpt_correction_type psi-scan
_exptl_absorpt_process_details SADABS
_exptl_crystal_colour colorless
_exptl_crystal_density_diffrn 1.637
_exptl_crystal_density_method 'not measured'
_exptl_crystal_description plate
_exptl_crystal_F_000 1216
_exptl_crystal_size_max 0.300
_exptl_crystal_size_mid 0.200
_exptl_crystal_size_min 0.070
_refine_diff_density_max 0.660
_refine_diff_density_min -0.587
_refine_diff_density_rms 0.088
_refine_ls_extinction_method none
_refine_ls_goodness_of_fit_ref 1.071
_refine_ls_hydrogen_treatment constr
_refine_ls_matrix_type full
_refine_ls_number_parameters 361
_refine_ls_number_reflns 6057
_refine_ls_number_restraints 0
_refine_ls_restrained_S_all 1.071
_refine_ls_R_factor_all 0.0558
_refine_ls_R_factor_gt 0.0431
_refine_ls_shift/su_max 0.001
_refine_ls_shift/su_mean 0.000
_refine_ls_structure_factor_coef Fsqd
_refine_ls_weighting_details 'calc w=1/[\s^2^(Fo^2^)+(0.0497P)^2^+2.7991P] where P=(Fo^2^+2Fc^2^)/3'
_refine_ls_weighting_scheme calc
_refine_ls_wR_factor_gt 0.1071
_refine_ls_wR_factor_ref 0.1144
_reflns_number_gt 4966
_reflns_number_total 6057
_reflns_threshold_expression >2sigma(I)
_cod_data_source_file b704806h.txt
_cod_data_source_block 1a
_cod_original_sg_symbol_H-M 'P 21/c'
_cod_database_code 7202902

loop_
_symmetry_equiv_pos_as_xyz
'x, y, z'
'-x, y+1/2, -z+1/2'
'-x, -y, -z'
'x, -y-1/2, z-1/2'

loop_
_atom_site_label
_atom_site_type_symbol
_atom_site_fract_x
_atom_site_fract_y
_atom_site_fract_z
_atom_site_U_iso_or_equiv
_atom_site_adp_type
_atom_site_occupancy
_atom_site_symmetry_multiplicity
_atom_site_calc_flag
_atom_site_refinement_flags
_atom_site_disorder_assembly
_atom_site_disorder_group
C50 C -0.1393(3) 0.20403(17) 0.24419(9) 0.0170(4) Uani 1 1 d . . .
H50A H -0.1841 0.1737 0.2772 0.026 Uiso 1 1 calc R . .
H50B H -0.1482 0.1551 0.2136 0.026 Uiso 1 1 calc R . .
H50C H -0.2013 0.2658 0.2340 0.026 Uiso 1 1 calc R . .
S1 S 0.34442(6) 0.29201(4) 0.25066(2) 0.01583(12) Uani 1 1 d . . .
S2 S -0.04469(6) -0.05011(4) 0.11079(2) 0.01482(12) Uani 1 1 d . . .
F2 F 0.01222(16) 0.29855(9) 0.01709(5) 0.0183(3) Uani 1 1 d . . .
F1 F -0.17744(15) 0.36256(10) 0.07026(5) 0.0191(3) Uani 1 1 d . . .
F3 F 0.02348(16) 0.51874(9) 0.06695(5) 0.0205(3) Uani 1 1 d . . .
F4 F 0.24025(15) 0.42057(10) 0.05474(5) 0.0210(3) Uani 1 1 d . . .
O3 O 0.15635(18) 0.06326(11) 0.18221(6) 0.0154(3) Uani 1 1 d . . .
F6 F 0.29752(17) 0.45281(11) 0.15985(6) 0.0267(3) Uani 1 1 d . . .
F5 F 0.03715(18) 0.48631(10) 0.17446(5) 0.0249(3) Uani 1 1 d . . .
N2 N -0.1236(2) 0.12483(13) 0.06388(7) 0.0139(3) Uani 1 1 d . . .
C9 C 0.0429(2) 0.06254(15) 0.13930(8) 0.0129(4) Uani 1 1 d . . .
N4 N 0.1142(2) 0.20970(13) 0.30847(7) 0.0141(3) Uani 1 1 d . . .
O2 O -0.5353(2) -0.24252(13) -0.13207(7) 0.0283(4) Uani 1 1 d . . .
N1 N -0.5258(2) -0.14735(15) -0.12820(8) 0.0204(4) Uani 1 1 d . . .
C7 C -0.1483(2) 0.02537(15) 0.05885(8) 0.0135(4) Uani 1 1 d . . .
O1 O -0.5906(2) -0.08629(14) -0.16233(7) 0.0270(4) Uani 1 1 d . . .
C12 C 0.0308(2) 0.25756(15) 0.11709(8) 0.0123(4) Uani 1 1 d . . .
C4 C -0.2474(2) -0.02141(16) 0.01181(8) 0.0143(4) Uani 1 1 d . . .
C19 C 0.2730(2) 0.23565(15) 0.31075(8) 0.0139(4) Uani 1 1 d . . .
C2 C -0.4078(2) 0.00298(17) -0.07629(9) 0.0162(4) Uani 1 1 d . . .
H2 H -0.4537 0.0462 -0.1044 0.019 Uiso 1 1 calc R . .
C3 C -0.3157(2) 0.04340(16) -0.03065(9) 0.0154(4) Uani 1 1 d . . .
H3 H -0.2988 0.1149 -0.0281 0.018 Uiso 1 1 calc R . .
C1 C -0.4300(2) -0.10392(17) -0.07901(9) 0.0164(4) Uani 1 1 d . . .
C10 C 0.1948(3) -0.03666(16) 0.20901(9) 0.0177(4) Uani 1 1 d . . .
H10A H 0.2449 -0.0832 0.1824 0.021 Uiso 1 1 calc R . .
H10B H 0.0929 -0.0686 0.2216 0.021 Uiso 1 1 calc R . .
C20 C 0.3914(3) 0.21082(16) 0.35809(8) 0.0153(4) Uani 1 1 d . . .
C17 C 0.1468(2) 0.27615(15) 0.21911(8) 0.0136(4) Uani 1 1 d . . .
C8 C -0.0156(2) 0.14885(15) 0.10941(8) 0.0133(4) Uani 1 1 d . . .
N5 N 0.5478(2) 0.24759(14) 0.35432(8) 0.0186(4) Uani 1 1 d . . .
C6 C -0.3654(3) -0.17033(17) -0.03796(9) 0.0184(4) Uani 1 1 d . . .
H6 H -0.3829 -0.2417 -0.0408 0.022 Uiso 1 1 calc R . .
C18 C 0.0410(2) 0.23137(15) 0.25621(8) 0.0132(4) Uani 1 1 d . . .
C16 C 0.1072(2) 0.30958(15) 0.16113(8) 0.0132(4) Uani 1 1 d . . .
C22 C 0.4612(3) 0.12022(18) 0.44341(9) 0.0226(5) Uani 1 1 d . . .
H22 H 0.4326 0.0778 0.4732 0.027 Uiso 1 1 calc R . .
C21 C 0.3424(3) 0.14719(17) 0.40165(9) 0.0197(4) Uani 1 1 d . . .
H21 H 0.2325 0.1234 0.4027 0.024 Uiso 1 1 calc R . .
C15 C 0.1386(3) 0.42157(16) 0.14657(9) 0.0159(4) Uani 1 1 d . . .
C5 C -0.2736(3) -0.12862(17) 0.00777(9) 0.0170(4) Uani 1 1 d . . .
H5 H -0.2292 -0.1723 0.0359 0.020 Uiso 1 1 calc R . .
C13 C -0.0134(2) 0.33350(16) 0.06979(8) 0.0141(4) Uani 1 1 d . . .
C23 C 0.6228(3) 0.15706(18) 0.44031(9) 0.0221(5) Uani 1 1 d . . .
H23 H 0.7048 0.1402 0.4680 0.027 Uiso 1 1 calc R . .
C14 C 0.0973(3) 0.42898(16) 0.08296(9) 0.0151(4) Uani 1 1 d . . .
C24 C 0.6605(3) 0.21970(18) 0.39514(9) 0.0213(4) Uani 1 1 d . . .
H24 H 0.7700 0.2437 0.3931 0.026 Uiso 1 1 calc R . .
C11 C 0.3152(3) -0.01714(18) 0.25857(9) 0.0208(4) Uani 1 1 d . . .
H11A H 0.3427 -0.0819 0.2769 0.031 Uiso 1 1 calc R . .
H11B H 0.2642 0.0287 0.2847 0.031 Uiso 1 1 calc R . .
H11C H 0.4156 0.0143 0.2457 0.031 Uiso 1 1 calc R . .

loop_
_atom_site_aniso_label
_atom_site_aniso_U_11
_atom_site_aniso_U_22
_atom_site_aniso_U_33
_atom_site_aniso_U_23
_atom_site_aniso_U_13
_atom_site_aniso_U_12
C50 0.0165(9) 0.0179(10) 0.0167(10) 0.0004(8) 0.0013(8) -0.0034(8)
S1 0.0150(2) 0.0191(3) 0.0132(2) 0.00299(19) -0.00194(18) -0.00466(19)
S2 0.0171(2) 0.0107(2) 0.0166(2) -0.00003(19) 0.00028(18) -0.00035(18)
F2 0.0269(6) 0.0173(6) 0.0107(5) -0.0003(5) 0.0005(5) -0.0001(5)
F1 0.0158(6) 0.0202(6) 0.0210(6) 0.0022(5) -0.0021(5) 0.0040(5)
F3 0.0290(7) 0.0109(6) 0.0212(6) 0.0045(5) -0.0013(5) 0.0047(5)
F4 0.0217(6) 0.0179(6) 0.0242(7) 0.0002(5) 0.0090(5) -0.0028(5)
O3 0.0180(7) 0.0119(7) 0.0159(7) 0.0021(6) -0.0031(6) 0.0020(5)
F6 0.0260(7) 0.0246(7) 0.0283(7) 0.0082(6) -0.0096(6) -0.0129(6)
F5 0.0415(8) 0.0148(6) 0.0189(6) -0.0024(5) 0.0059(6) 0.0048(6)
N2 0.0143(8) 0.0139(8) 0.0136(8) -0.0006(7) 0.0013(6) -0.0007(6)
C9 0.0128(8) 0.0120(9) 0.0141(9) -0.0004(7) 0.0020(7) -0.0005(7)
N4 0.0165(8) 0.0121(8) 0.0136(8) -0.0017(7) -0.0006(6) -0.0005(6)
O2 0.0341(9) 0.0244(9) 0.0262(9) -0.0099(7) -0.0012(7) -0.0067(7)
N1 0.0174(8) 0.0249(10) 0.0190(9) -0.0065(8) 0.0034(7) -0.0047(7)
C7 0.0132(9) 0.0126(9) 0.0148(9) 0.0006(8) 0.0029(7) 0.0007(7)
O1 0.0248(8) 0.0337(10) 0.0218(8) -0.0006(7) -0.0060(7) -0.0046(7)
C12 0.0123(8) 0.0126(9) 0.0120(9) 0.0014(7) 0.0008(7) 0.0005(7)
C4 0.0114(8) 0.0161(10) 0.0157(9) -0.0024(8) 0.0037(7) -0.0013(7)
C19 0.0182(9) 0.0112(9) 0.0123(9) 0.0000(7) -0.0004(7) -0.0012(7)
C2 0.0148(9) 0.0188(10) 0.0152(9) 0.0002(8) 0.0018(7) 0.0001(8)
C3 0.0146(9) 0.0139(10) 0.0179(10) -0.0010(8) 0.0038(8) -0.0022(7)
C1 0.0130(9) 0.0218(11) 0.0146(9) -0.0062(8) 0.0024(7) -0.0034(8)
C10 0.0241(10) 0.0115(10) 0.0175(10) 0.0023(8) 0.0003(8) 0.0037(8)
C20 0.0196(10) 0.0127(9) 0.0133(9) -0.0025(8) -0.0004(7) -0.0007(8)
C17 0.0149(9) 0.0117(9) 0.0139(9) -0.0004(8) -0.0024(7) -0.0005(7)
C8 0.0143(9) 0.0128(9) 0.0129(9) 0.0002(7) 0.0014(7) -0.0007(7)
N5 0.0201(9) 0.0178(9) 0.0175(9) 0.0005(7) -0.0040(7) -0.0035(7)
C6 0.0190(10) 0.0151(10) 0.0214(10) -0.0055(8) 0.0051(8) -0.0003(8)
C18 0.0146(9) 0.0109(9) 0.0139(9) -0.0006(7) -0.0011(7) 0.0007(7)
C16 0.0135(9) 0.0131(9) 0.0129(9) 0.0021(7) 0.0012(7) 0.0007(7)
C22 0.0311(12) 0.0215(11) 0.0152(10) 0.0028(9) 0.0024(9) 0.0061(9)
C21 0.0211(10) 0.0208(11) 0.0173(10) 0.0020(9) 0.0012(8) 0.0010(8)
C15 0.0178(9) 0.0137(10) 0.0158(10) -0.0002(8) -0.0023(8) -0.0016(8)
C5 0.0169(9) 0.0164(10) 0.0179(10) -0.0014(8) 0.0018(8) 0.0008(8)
C13 0.0162(9) 0.0141(9) 0.0118(9) 0.0010(8) 0.0002(7) 0.0019(7)
C23 0.0279(11) 0.0229(11) 0.0148(10) -0.0035(9) -0.0062(9) 0.0077(9)
C14 0.0187(9) 0.0113(9) 0.0154(9) 0.0032(8) 0.0015(8) 0.0015(7)
C24 0.0199(10) 0.0212(11) 0.0222(11) -0.0027(9) -0.0062(8) -0.0016(8)
C11 0.0221(10) 0.0180(10) 0.0217(11) 0.0026(9) -0.0032(9) 0.0046(8)

loop_
_atom_type_symbol
_atom_type_description
_atom_type_scat_dispersion_real
_atom_type_scat_dispersion_imag
_atom_type_scat_source
C C 0.0033 0.0016 'International Tables Vol C Tables 4.2.6.8 and 6.1.1.4'
H H 0.0000 0.0000 'International Tables Vol C Tables 4.2.6.8 and 6.1.1.4'
N N 0.0061 0.0033 'International Tables Vol C Tables 4.2.6.8 and 6.1.1.4'
O O 0.0106 0.0060 'International Tables Vol C Tables 4.2.6.8 and 6.1.1.4'
F F 0.0171 0.0103 'International Tables Vol C Tables 4.2.6.8 and 6.1.1.4'
S S 0.1246 0.1234 'International Tables Vol C Tables 4.2.6.8 and 6.1.1.4'

loop_
_geom_angle_atom_site_label_1
_geom_angle_atom_site_label_2
_geom_angle_atom_site_label_3
_geom_angle
_geom_angle_site_symmetry_1
_geom_angle_site_symmetry_3
_geom_angle_publ_flag
C19 S1 C17 88.68(10) . . ?
C9 S2 C7 88.79(10) . . ?
C9 O3 C10 116.64(16) . . ?
C7 N2 C8 112.18(17) . . ?
O3 C9 C8 125.89(18) . . ?
O3 C9 S2 123.50(15) . . ?
C8 C9 S2 110.53(15) . . ?
C19 N4 C18 110.71(17) . . ?
O1 N1 O2 124.53(19) . . ?
O1 N1 C1 117.82(18) . . ?
O2 N1 C1 117.65(19) . . ?
N2 C7 C4 123.24(18) . . ?
N2 C7 S2 114.74(15) . . ?
C4 C7 S2 121.95(15) . . ?
C16 C12 C8 132.11(18) . . ?
C16 C12 C13 109.34(17) . . ?
C8 C12 C13 118.53(17) . . ?
C5 C4 C3 119.16(19) . . ?
C5 C4 C7 122.06(19) . . ?
C3 C4 C7 118.77(18) . . ?
N4 C19 C20 124.21(18) . . ?
N4 C19 S1 115.60(15) . . ?
C20 C19 S1 119.93(15) . . ?
C3 C2 C1 118.15(19) . . ?
C2 C3 C4 120.99(19) . . ?
C6 C1 C2 122.62(19) . . ?
C6 C1 N1 119.16(19) . . ?
C2 C1 N1 118.22(19) . . ?
O3 C10 C11 107.86(17) . . ?
N5 C20 C21 123.64(19) . . ?
N5 C20 C19 116.02(18) . . ?
C21 C20 C19 120.21(19) . . ?
C18 C17 C16 127.90(18) . . ?
C18 C17 S1 110.42(14) . . ?
C16 C17 S1 121.67(15) . . ?
N2 C8 C9 113.72(17) . . ?
N2 C8 C12 117.21(17) . . ?
C9 C8 C12 128.90(18) . . ?
C24 N5 C20 116.87(19) . . ?
C1 C6 C5 118.6(2) . . ?
N4 C18 C17 114.55(17) . . ?
N4 C18 C50 119.17(17) . . ?
C17 C18 C50 126.27(18) . . ?
C12 C16 C17 130.31(18) . . ?
C12 C16 C15 111.59(17) . . ?
C17 C16 C15 117.84(17) . . ?
C23 C22 C21 119.1(2) . . ?
C22 C21 C20 118.2(2) . . ?
F6 C15 F5 106.22(16) . . ?
F6 C15 C16 113.29(17) . . ?
F5 C15 C16 111.44(17) . . ?
F6 C15 C14 111.43(17) . . ?
F5 C15 C14 109.73(16) . . ?
C16 C15 C14 104.80(16) . . ?
C6 C5 C4 120.5(2) . . ?
F2 C13 F1 106.69(15) . . ?
F2 C13 C12 115.44(16) . . ?
F1 C13 C12 111.09(16) . . ?
F2 C13 C14 110.00(16) . . ?
F1 C13 C14 108.83(16) . . ?
C12 C13 C14 104.69(16) . . ?
C22 C23 C24 118.7(2) . . ?
F3 C14 F4 107.31(16) . . ?
F3 C14 C15 113.74(17) . . ?
F4 C14 C15 109.63(16) . . ?
F3 C14 C13 112.91(17) . . ?
F4 C14 C13 109.01(16) . . ?
C15 C14 C13 104.16(16) . . ?
N5 C24 C23 123.5(2) . . ?

loop_
_geom_bond_atom_site_label_1
_geom_bond_atom_site_label_2
_geom_bond_distance
_geom_bond_site_symmetry_2
_geom_bond_publ_flag
C50 C18 1.495(3) . ?
S1 C19 1.720(2) . ?
S1 C17 1.724(2) . ?
S2 C9 1.731(2) . ?
S2 C7 1.744(2) . ?
F2 C13 1.353(2) . ?
F1 C13 1.362(2) . ?
F3 C14 1.342(2) . ?
F4 C14 1.354(2) . ?
O3 C9 1.329(2) . ?
O3 C10 1.459(2) . ?
F6 C15 1.352(2) . ?
F5 C15 1.356(2) . ?
N2 C7 1.298(3) . ?
N2 C8 1.383(3) . ?
C9 C8 1.385(3) . ?
N4 C19 1.309(3) . ?
N4 C18 1.372(3) . ?
O2 N1 1.229(3) . ?
N1 O1 1.224(3) . ?
N1 C1 1.473(3) . ?
C7 C4 1.465(3) . ?
C12 C16 1.359(3) . ?
C12 C8 1.455(3) . ?
C12 C13 1.515(3) . ?
C4 C5 1.397(3) . ?
C4 C3 1.397(3) . ?
C19 C20 1.467(3) . ?
C2 C3 1.380(3) . ?
C2 C1 1.387(3) . ?
C1 C6 1.376(3) . ?
C10 C11 1.502(3) . ?
C20 N5 1.341(3) . ?
C20 C21 1.389(3) . ?
C17 C18 1.375(3) . ?
C17 C16 1.460(3) . ?
N5 C24 1.338(3) . ?
C6 C5 1.386(3) . ?
C16 C15 1.504(3) . ?
C22 C23 1.379(3) . ?
C22 C21 1.381(3) . ?
C15 C14 1.531(3) . ?
C13 C14 1.536(3) . ?
C23 C24 1.385(3) . ?

loop_
_cod_related_entry_id
_cod_related_entry_database
_cod_related_entry_code
1 ChemSpider 21121042
